data_2225648
loop_
_publ_author_name
'Wan, Kun'
'Fang, Bo'
'Wang, Guang-Zhou'
'Zhou, Cheng-He'

_publ_section_title
;
 2-Bromo-2-(5-bromo-1<i>H</i>-1,2,4-triazol-1-yl)-1-(2,4-difluorophenyl)ethanone
;
_journal_coeditor_code LH5016
_journal_issue 4
_journal_name_full 'Acta Crystallographica Section E'
_journal_page_first o986
_journal_paper_doi 10.1107/S1600536810011359
_journal_volume 66
_journal_year 2010
_chemical_formula_iupac 'C10 H5 Br2 F2 N3 O'
_chemical_formula_moiety 'C10 H5 Br2 F2 N3 O'
_chemical_formula_sum 'C10 H5 Br2 F2 N3 O'
_chemical_formula_weight 380.99
_chemical_name_systematic
;
2-Bromo-2-(5-bromo-1<i>H</i>-1,2,4-triazol-1-yl)-1-(2,4-difluorophenyl)ethanone
;
_space_group_IT_number 14
_symmetry_cell_setting monoclinic
_symmetry_space_group_name_Hall '-P 2ybc'
_symmetry_space_group_name_H-M 'P 1 21/c 1'
_atom_sites_solution_hydrogens geom
_atom_sites_solution_primary direct
_atom_sites_solution_secondary difmap
_audit_creation_method SHELXL-97
_cell_angle_alpha 90.00
_cell_angle_beta 104.916(3)
_cell_angle_gamma 90.00
_cell_formula_units_Z 4
_cell_length_a 9.273(2)
_cell_length_b 9.375(2)
_cell_length_c 14.982(3)
_cell_measurement_reflns_used 1838
_cell_measurement_temperature 298(2)
_cell_measurement_theta_max 22.479
_cell_measurement_theta_min 2.273
_cell_volume 1258.6(5)
_computing_cell_refinement 'SAINT-Plus (Bruker, 2001)'
_computing_data_collection 'SMART (Bruker, 2001)'
_computing_data_reduction 'SAINT-Plus (Bruker, 2001)'
_computing_molecular_graphics 'SHELXTL (Sheldrick, 2008)'
_computing_publication_material 'SHELXTL (Sheldrick, 2008)'
_computing_structure_refinement 'SHELXL97 (Sheldrick, 2008)'
_computing_structure_solution 'SHELXS97 (Sheldrick, 2008)'
_diffrn_ambient_temperature 298(2)
_diffrn_measured_fraction_theta_full 0.999
_diffrn_measured_fraction_theta_max 0.999
_diffrn_measurement_device_type 'Bruker SMART CCD'
_diffrn_measurement_method '\f and \w scans'
_diffrn_radiation_monochromator graphite
_diffrn_radiation_source 'fine-focus sealed tube'
_diffrn_radiation_type MoK\a
_diffrn_radiation_wavelength 0.71073
_diffrn_reflns_av_R_equivalents 0.0363
_diffrn_reflns_av_sigmaI/netI 0.0444
_diffrn_reflns_limit_h_max 11
_diffrn_reflns_limit_h_min -10
_diffrn_reflns_limit_k_max 11
_diffrn_reflns_limit_k_min -10
_diffrn_reflns_limit_l_max 17
_diffrn_reflns_limit_l_min -15
_diffrn_reflns_number 6096
_diffrn_reflns_theta_full 25.00
_diffrn_reflns_theta_max 25.00
_diffrn_reflns_theta_min 2.27
_exptl_absorpt_coefficient_mu 6.456
_exptl_absorpt_correction_T_max 0.203
_exptl_absorpt_correction_T_min 0.199
_exptl_absorpt_correction_type multi-scan
_exptl_absorpt_process_details '(SADABS; Sheldrick, 1996)'
_exptl_crystal_colour colourless
_exptl_crystal_density_diffrn 2.011
_exptl_crystal_density_method 'not measured'
_exptl_crystal_description block
_exptl_crystal_F_000 728
_exptl_crystal_size_max 0.26
_exptl_crystal_size_mid 0.25
_exptl_crystal_size_min 0.25
_refine_diff_density_max 0.614
_refine_diff_density_min -0.488
_refine_ls_extinction_method none
_refine_ls_goodness_of_fit_ref 1.040
_refine_ls_hydrogen_treatment constr
_refine_ls_matrix_type full
_refine_ls_number_parameters 163
_refine_ls_number_reflns 2206
_refine_ls_number_restraints 0
_refine_ls_restrained_S_all 1.040
_refine_ls_R_factor_all 0.0609
_refine_ls_R_factor_gt 0.0389
_refine_ls_shift/su_max 0.000
_refine_ls_shift/su_mean 0.000
_refine_ls_structure_factor_coef Fsqd
_refine_ls_weighting_details 'calc w=1/[\s^2^(Fo^2^)+(0.0482P)^2^+0.5764P] where P=(Fo^2^+2Fc^2^)/3'
_refine_ls_weighting_scheme calc
_refine_ls_wR_factor_gt 0.0910
_refine_ls_wR_factor_ref 0.0997
_reflns_number_gt 1577
_reflns_number_total 2206
_reflns_threshold_expression I>2\s(I)
_cod_data_source_file lh5016.cif
_cod_data_source_block I
_cod_depositor_comments
;
The following automatic conversions were performed:
'_symmetry_cell_setting' value 'Monoclinic' changed to 'monoclinic'
according to '/home/saulius/struct/CIF-dictionaries/cif_core.dic'
dictionary named 'cif_core.dic' version 2.4.1 from 2010-06-29.

Automatic conversion script
Id: cif_fix_enum 1527 2010-12-29 10:47:43Z saulius 
;
_cod_original_cell_volume 1258.5(5)
_cod_original_sg_symbol_H-M 'P 21/c'
_cod_database_code 2225648
_cod_database_fobs_code 2225648

loop_
_symmetry_equiv_pos_as_xyz
'x, y, z'
'-x, y+1/2, -z+1/2'
'-x, -y, -z'
'x, -y-1/2, z-1/2'

loop_
_atom_site_type_symbol
_atom_site_label
_atom_site_fract_x
_atom_site_fract_y
_atom_site_fract_z
_atom_site_U_iso_or_equiv
_atom_site_adp_type
_atom_site_calc_flag
_atom_site_refinement_flags
_atom_site_occupancy
_atom_site_disorder_assembly
_atom_site_disorder_group
Br Br1 0.88429(6) 0.61973(5) 0.21078(5) 0.0741(2) Uani d . 1 . .
Br Br2 0.65968(6) 0.75021(7) 0.40152(3) 0.0777(2) Uani d . 1 . .
C C1 0.7324(6) 1.0030(5) 0.1617(4) 0.0783(17) Uani d . 1 . .
H H1 0.7343 1.0949 0.1387 0.094 Uiso calc R 1 . .
C C2 0.7921(5) 0.7951(5) 0.1945(3) 0.0512(11) Uani d . 1 . .
C C3 0.5841(4) 0.7348(5) 0.2679(3) 0.0426(10) Uani d . 1 . .
H H3 0.5927 0.6355 0.2496 0.051 Uiso calc R 1 . .
C C4 0.4187(5) 0.7796(4) 0.2384(3) 0.0426(10) Uani d . 1 . .
C C5 0.3310(4) 0.7498(4) 0.1425(3) 0.0375(9) Uani d . 1 . .
C C6 0.3760(5) 0.6720(4) 0.0765(3) 0.0424(10) Uani d . 1 . .
C C7 0.2865(5) 0.6440(5) -0.0092(3) 0.0502(11) Uani d . 1 . .
H H7 0.3205 0.5910 -0.0521 0.060 Uiso calc R 1 . .
C C8 0.1455(6) 0.6970(5) -0.0291(3) 0.0576(12) Uani d . 1 . .
C C9 0.0924(5) 0.7769(6) 0.0313(4) 0.0656(14) Uani d . 1 . .
H H9 -0.0044 0.8127 0.0152 0.079 Uiso calc R 1 . .
C C10 0.1867(5) 0.8030(5) 0.1170(3) 0.0553(12) Uani d . 1 . .
H H10 0.1525 0.8579 0.1591 0.066 Uiso calc R 1 . .
F F1 0.5154(3) 0.6180(3) 0.09542(17) 0.0645(8) Uani d . 1 . .
F F2 0.0553(3) 0.6703(4) -0.11300(19) 0.0911(10) Uani d . 1 . .
N N1 0.8368(5) 0.9052(4) 0.1564(3) 0.0719(13) Uani d . 1 . .
N N2 0.6690(4) 0.8238(4) 0.2223(2) 0.0450(9) Uani d . 1 . .
N N3 0.6279(4) 0.9620(4) 0.2011(3) 0.0602(10) Uani d . 1 . .
O O1 0.3620(4) 0.8357(4) 0.2925(2) 0.0640(9) Uani d . 1 . .

loop_
_atom_site_aniso_label
_atom_site_aniso_U_11
_atom_site_aniso_U_22
_atom_site_aniso_U_33
_atom_site_aniso_U_12
_atom_site_aniso_U_13
_atom_site_aniso_U_23
Br1 0.0500(3) 0.0474(3) 0.1299(5) 0.0074(2) 0.0324(3) -0.0047(3)
Br2 0.0597(4) 0.1177(5) 0.0494(3) -0.0031(3) 0.0025(2) -0.0060(3)
C1 0.075(4) 0.046(3) 0.133(5) 0.008(3) 0.063(4) 0.018(3)
C2 0.039(3) 0.041(3) 0.075(3) -0.001(2) 0.016(2) -0.010(2)
C3 0.039(2) 0.044(2) 0.045(2) -0.0020(19) 0.0114(19) -0.0029(19)
C4 0.039(2) 0.042(2) 0.051(2) -0.0024(19) 0.019(2) -0.0017(19)
C5 0.034(2) 0.038(2) 0.044(2) -0.0016(18) 0.0159(17) -0.0005(18)
C6 0.034(2) 0.047(2) 0.049(2) 0.012(2) 0.016(2) 0.004(2)
C7 0.045(3) 0.063(3) 0.042(2) 0.013(2) 0.011(2) -0.003(2)
C8 0.055(3) 0.064(3) 0.047(3) 0.008(3) 0.001(2) -0.003(2)
C9 0.036(3) 0.088(4) 0.068(3) 0.014(3) 0.005(2) -0.013(3)
C10 0.037(3) 0.067(3) 0.063(3) 0.006(2) 0.016(2) -0.020(2)
F1 0.0477(16) 0.085(2) 0.0583(16) 0.0246(14) 0.0088(12) -0.0174(14)
F2 0.067(2) 0.136(3) 0.0549(17) 0.030(2) -0.0130(15) -0.0225(18)
N1 0.065(3) 0.048(3) 0.120(4) 0.000(2) 0.056(3) 0.006(2)
N2 0.036(2) 0.037(2) 0.064(2) -0.0055(16) 0.0180(17) -0.0069(17)
N3 0.058(3) 0.038(2) 0.096(3) 0.0038(19) 0.039(2) 0.006(2)
O1 0.052(2) 0.085(2) 0.058(2) 0.0053(18) 0.0201(16) -0.0244(18)

loop_
_atom_type_symbol
_atom_type_description
_atom_type_scat_dispersion_real
_atom_type_scat_dispersion_imag
_atom_type_scat_source
C C 0.0033 0.0016 'International Tables Vol C Tables 4.2.6.8 and 6.1.1.4'
H H 0.0000 0.0000 'International Tables Vol C Tables 4.2.6.8 and 6.1.1.4'
N N 0.0061 0.0033 'International Tables Vol C Tables 4.2.6.8 and 6.1.1.4'
O O 0.0106 0.0060 'International Tables Vol C Tables 4.2.6.8 and 6.1.1.4'
Br Br -0.2901 2.4595 'International Tables Vol C Tables 4.2.6.8 and 6.1.1.4'
F F 0.0171 0.0103 'International Tables Vol C Tables 4.2.6.8 and 6.1.1.4'

loop_
_geom_angle_atom_site_label_1
_geom_angle_atom_site_label_2
_geom_angle_atom_site_label_3
_geom_angle_site_symmetry_1
_geom_angle_site_symmetry_3
_geom_angle
_geom_angle_publ_flag
N3 C1 N1 . . 116.8(4) ?
N3 C1 H1 . . 121.6 ?
N1 C1 H1 . . 121.6 ?
N1 C2 N2 . . 111.8(4) ?
N1 C2 Br1 . . 125.4(3) ?
N2 C2 Br1 . . 122.8(3) ?
N2 C3 C4 . . 109.4(3) ?
N2 C3 Br2 . . 110.5(3) ?
C4 C3 Br2 . . 110.1(3) ?
N2 C3 H3 . . 108.9 ?
C4 C3 H3 . . 108.9 ?
Br2 C3 H3 . . 108.9 ?
O1 C4 C5 . . 120.8(4) ?
O1 C4 C3 . . 120.2(4) ?
C5 C4 C3 . . 119.0(3) ?
C6 C5 C10 . . 116.2(4) ?
C6 C5 C4 . . 127.1(4) ?
C10 C5 C4 . . 116.7(4) ?
F1 C6 C7 . . 116.4(3) ?
F1 C6 C5 . . 119.9(4) ?
C7 C6 C5 . . 123.7(4) ?
C8 C7 C6 . . 117.1(4) ?
C8 C7 H7 . . 121.5 ?
C6 C7 H7 . . 121.5 ?
F2 C8 C7 . . 118.1(4) ?
F2 C8 C9 . . 118.7(4) ?
C7 C8 C9 . . 123.2(4) ?
C8 C9 C10 . . 117.8(4) ?
C8 C9 H9 . . 121.1 ?
C10 C9 H9 . . 121.1 ?
C9 C10 C5 . . 122.0(4) ?
C9 C10 H10 . . 119.0 ?
C5 C10 H10 . . 119.0 ?
C2 N1 C1 . . 101.5(4) ?
C2 N2 N3 . . 109.1(4) ?
C2 N2 C3 . . 130.4(4) ?
N3 N2 C3 . . 120.5(3) ?
C1 N3 N2 . . 100.8(4) ?

loop_
_geom_bond_atom_site_label_1
_geom_bond_atom_site_label_2
_geom_bond_site_symmetry_2
_geom_bond_distance
_geom_bond_publ_flag
Br1 C2 . 1.840(4) ?
Br2 C3 . 1.948(4) ?
C1 N3 . 1.314(6) ?
C1 N1 . 1.351(6) ?
C1 H1 . 0.9300 ?
C2 N1 . 1.297(6) ?
C2 N2 . 1.339(5) ?
C3 N2 . 1.435(5) ?
C3 C4 . 1.541(6) ?
C3 H3 . 0.9800 ?
C4 O1 . 1.196(5) ?
C4 C5 . 1.483(6) ?
C5 C6 . 1.378(5) ?
C5 C10 . 1.387(6) ?
C6 F1 . 1.348(4) ?
C6 C7 . 1.362(6) ?
C7 C8 . 1.358(6) ?
C7 H7 . 0.9300 ?
C8 F2 . 1.342(5) ?
C8 C9 . 1.361(7) ?
C9 C10 . 1.376(6) ?
C9 H9 . 0.9300 ?
C10 H10 . 0.9300 ?
N2 N3 . 1.365(5) ?

loop_
_geom_hbond_atom_site_label_D
_geom_hbond_atom_site_label_H
_geom_hbond_atom_site_label_A
_geom_hbond_site_symmetry_A
_geom_hbond_distance_DH
_geom_hbond_distance_HA
_geom_hbond_distance_DA
_geom_hbond_angle_DHA
C7 H7 O1 4_575 0.93 2.55 3.229(5) 130
